data_1526218
loop_
_publ_author_name
'Paschen, S.'
'Carrillo-Cabrera, W.'
'Bentien, A.'
'Tran, V.H.'
'Grin', Yu.'
'Steglich, F.'
'Baenitz, M.'

_publ_section_title
;
 Structural, transport, magnetic and thermal properties of Eu8 Ga16 Ge30
;
_journal_name_full 'Physical Review, Serie 3. B - Condensed Matter (18,1978-)'
_journal_page_first 2144041
_journal_page_last 21440411
_journal_volume 64
_journal_year 2001
_chemical_formula_sum 'Eu8 Ga16 Ge30'
_space_group_IT_number 217
_symmetry_space_group_name_Hall 'I -4 2 3'
_symmetry_space_group_name_H-M 'I -4 3 m'
_cell_angle_alpha 90
_cell_angle_beta 90
_cell_angle_gamma 90
_cell_formula_units_Z 1
_cell_length_a 10.6281
_cell_length_b 10.6281
_cell_length_c 10.6281
_cell_volume 1200.513
_citation_journal_id_ASTM PRBMDO
_cod_data_source_file Paschen_PRBMDO_2001_1929.cif
_cod_data_source_block Eu8Ga16Ge30
_cod_database_code 1526218

loop_
_symmetry_equiv_pos_as_xyz
x,y,z
y,-x,-z
-x,-y,z
-y,x,-z
x,-y,-z
-y,-x,z
-x,y,-z
y,x,z
z,x,y
x,-z,-y
-z,-x,y
-x,z,-y
z,-x,-y
-x,-z,y
-z,x,-y
x,z,y
y,z,x
y,-z,-x
-z,-y,x
-y,z,-x
z,y,x
-y,-z,x
-z,y,-x
z,-y,-x
x+1/2,y+1/2,z+1/2
y+1/2,-x+1/2,-z+1/2
-x+1/2,-y+1/2,z+1/2
-y+1/2,x+1/2,-z+1/2
x+1/2,-y+1/2,-z+1/2
-y+1/2,-x+1/2,z+1/2
-x+1/2,y+1/2,-z+1/2
y+1/2,x+1/2,z+1/2
z+1/2,x+1/2,y+1/2
x+1/2,-z+1/2,-y+1/2
-z+1/2,-x+1/2,y+1/2
-x+1/2,z+1/2,-y+1/2
z+1/2,-x+1/2,-y+1/2
-x+1/2,-z+1/2,y+1/2
-z+1/2,x+1/2,-y+1/2
x+1/2,z+1/2,y+1/2
y+1/2,z+1/2,x+1/2
y+1/2,-z+1/2,-x+1/2
-z+1/2,-y+1/2,x+1/2
-y+1/2,z+1/2,-x+1/2
z+1/2,y+1/2,x+1/2
-y+1/2,-z+1/2,x+1/2
-z+1/2,y+1/2,-x+1/2
z+1/2,-y+1/2,-x+1/2

loop_
_atom_site_label
_atom_site_type_symbol
_atom_site_fract_x
_atom_site_fract_y
_atom_site_fract_z
_atom_site_occupancy
_atom_site_U_iso_or_equiv
Ge3 Ge 0.41596 0.41596 0.1441 0.652 0.0
Ge1 Ge 0.25 0.5 0 0.652 0.0
Ga3 Ga 0.41596 0.41596 0.1441 0.348 0.0
Ga1 Ga 0.25 0.5 0 0.348 0.0
Ge2 Ge 0 0 0 0.652 0.0
Ga2 Ga 0 0 0 0.348 0.0
Eu1 Eu 0.186 0.186 0.186 1 0.0
Ge4 Ge 0.3652 0.3652 0.3652 0.652 0.0
Ga4 Ga 0.3652 0.3652 0.3652 0.348 0.0
